data_2221198
loop_
_publ_author_name
'Hu, Pu-Zhou'
'Qin, Jian-Hua'
'Wang, Jian-Ge'

_publ_section_title
;Poly[[tris[\m-2,2'-(butane-1,4-diyldithio)bis(1,3,4-thiadiazole)-\k^2^<i>N</i>^4^:<i>N</i>^4'^]copper(II)]
 bis(perchlorate)]
;
_journal_coeditor_code SU2097
_journal_issue 3
_journal_name_full 'Acta Crystallographica Section E'
_journal_page_first m307
_journal_paper_doi 10.1107/S1600536809005625
_journal_volume 65
_journal_year 2009
_chemical_formula_iupac '[Cu (C8 H10 N4 S4)3] (Cl O4)2'
_chemical_formula_moiety 'C24 H30 Cu N12 S12 2+, 2(Cl O4 -)'
_chemical_formula_sum 'C24 H30 Cl2 Cu N12 O8 S12'
_chemical_formula_weight 1133.76
_chemical_name_systematic
;
Poly[[tris[\m-2,2'-(butane-1,4-diyldithio)bis(1,3,4-thiadiazole)-
\k^2^<i>N</i>^4^:<i>N</i>^4'^]copper(II)] bis(perchlorate)]
;
_space_group_IT_number 148
_symmetry_cell_setting trigonal
_symmetry_space_group_name_Hall '-R 3'
_symmetry_space_group_name_H-M 'R -3 :H'
_atom_sites_solution_hydrogens geom
_atom_sites_solution_primary direct
_atom_sites_solution_secondary difmap
_audit_creation_method SHELXL-97
_cell_angle_alpha 90.00
_cell_angle_beta 90.00
_cell_angle_gamma 120.00
_cell_formula_units_Z 3
_cell_length_a 10.5455(6)
_cell_length_b 10.5455(6)
_cell_length_c 33.728(4)
_cell_measurement_reflns_used 2638
_cell_measurement_temperature 291(2)
_cell_measurement_theta_max 24.51
_cell_measurement_theta_min 2.31
_cell_volume 3248.3(5)
_computing_cell_refinement 'SAINT (Bruker, 1997)'
_computing_data_collection 'SMART (Bruker, 1997)'
_computing_data_reduction 'SAINT (Bruker, 1997)'
_computing_molecular_graphics 'SHELXTL (Sheldrick, 2008)'
_computing_publication_material 'SHELXTL (Sheldrick, 2008)'
_computing_structure_refinement 'SHELXL97 (Sheldrick, 2008)'
_computing_structure_solution 'SHELXS97 (Sheldrick, 2008)'
_diffrn_ambient_temperature 291(2)
_diffrn_measured_fraction_theta_full 0.999
_diffrn_measured_fraction_theta_max 0.999
_diffrn_measurement_device_type 'Bruker SMART CCD area-detector'
_diffrn_measurement_method '\f and \w'
_diffrn_radiation_monochromator graphite
_diffrn_radiation_source 'fine-focus sealed tube'
_diffrn_radiation_type MoK\a
_diffrn_radiation_wavelength 0.71073
_diffrn_reflns_av_R_equivalents 0.0278
_diffrn_reflns_av_sigmaI/netI 0.0202
_diffrn_reflns_limit_h_max 13
_diffrn_reflns_limit_h_min -13
_diffrn_reflns_limit_k_max 13
_diffrn_reflns_limit_k_min -13
_diffrn_reflns_limit_l_max 43
_diffrn_reflns_limit_l_min -43
_diffrn_reflns_number 9432
_diffrn_reflns_theta_full 27.49
_diffrn_reflns_theta_max 27.49
_diffrn_reflns_theta_min 2.31
_diffrn_standards_decay_% 0
_diffrn_standards_number 0
_exptl_absorpt_coefficient_mu 1.266
_exptl_absorpt_correction_T_max 0.8387
_exptl_absorpt_correction_T_min 0.7166
_exptl_absorpt_correction_type multi-scan
_exptl_absorpt_process_details '(SADABS; Bruker, 1997)'
_exptl_crystal_colour blue
_exptl_crystal_density_diffrn 1.739
_exptl_crystal_density_method 'not measured'
_exptl_crystal_description block
_exptl_crystal_F_000 1731
_exptl_crystal_size_max 0.28
_exptl_crystal_size_mid 0.21
_exptl_crystal_size_min 0.14
_refine_diff_density_max 0.818
_refine_diff_density_min -0.509
_refine_ls_extinction_method none
_refine_ls_goodness_of_fit_ref 1.049
_refine_ls_hydrogen_treatment constr
_refine_ls_matrix_type full
_refine_ls_number_parameters 90
_refine_ls_number_reflns 1673
_refine_ls_number_restraints 0
_refine_ls_restrained_S_all 1.049
_refine_ls_R_factor_all 0.0610
_refine_ls_R_factor_gt 0.0473
_refine_ls_shift/su_max 0.000
_refine_ls_shift/su_mean 0.000
_refine_ls_structure_factor_coef Fsqd
_refine_ls_weighting_details 'calc w=1/[\s^2^(Fo^2^)+(0.0617P)^2^+10.9603P] where P=(Fo^2^+2Fc^2^)/3'
_refine_ls_weighting_scheme calc
_refine_ls_wR_factor_gt 0.1216
_refine_ls_wR_factor_ref 0.1331
_reflns_number_gt 1320
_reflns_number_total 1673
_reflns_threshold_expression I>2\s(I)
_cod_data_source_file su2097.cif
_cod_data_source_block I
_cod_original_sg_symbol_H-M 'R -3'
_cod_database_code 2221198
_cod_database_fobs_code 2221198

loop_
_symmetry_equiv_pos_as_xyz
'x, y, z'
'-y, x-y, z'
'-x+y, -x, z'
'x+2/3, y+1/3, z+1/3'
'-y+2/3, x-y+1/3, z+1/3'
'-x+y+2/3, -x+1/3, z+1/3'
'x+1/3, y+2/3, z+2/3'
'-y+1/3, x-y+2/3, z+2/3'
'-x+y+1/3, -x+2/3, z+2/3'
'-x, -y, -z'
'y, -x+y, -z'
'x-y, x, -z'
'-x+2/3, -y+1/3, -z+1/3'
'y+2/3, -x+y+1/3, -z+1/3'
'x-y+2/3, x+1/3, -z+1/3'
'-x+1/3, -y+2/3, -z+2/3'
'y+1/3, -x+y+2/3, -z+2/3'
'x-y+1/3, x+2/3, -z+2/3'

loop_
_atom_site_type_symbol
_atom_site_label
_atom_site_fract_x
_atom_site_fract_y
_atom_site_fract_z
_atom_site_U_iso_or_equiv
_atom_site_adp_type
_atom_site_calc_flag
_atom_site_refinement_flags
_atom_site_occupancy
_atom_site_disorder_assembly
_atom_site_disorder_group
Cu Cu1 1.0000 1.0000 0.5000 0.0338(2) Uani d S 1 . .
Cl Cl1 0.3333 0.6667 0.45984(7) 0.0692(5) Uani d S 1 . .
S S1 0.94592(14) 0.59055(13) 0.43361(3) 0.0702(4) Uani d . 1 . .
S S2 0.71904(11) 0.56831(12) 0.37580(3) 0.0608(3) Uani d . 1 . .
O O1 0.3599(4) 0.8063(4) 0.47130(14) 0.1084(13) Uani d . 1 . .
O O2 0.3333 0.6667 0.4165(2) 0.124(3) Uani d S 1 . .
N N1 0.8519(3) 0.7722(3) 0.43379(8) 0.0500(7) Uani d . 1 . .
N N2 0.9537(3) 0.8133(3) 0.46412(8) 0.0461(6) Uani d . 1 . .
C C1 1.0099(4) 0.7300(4) 0.46704(11) 0.0578(9) Uani d . 1 . .
H H1 1.0802 0.7448 0.4860 0.069 Uiso calc R 1 . .
C C2 0.8366(4) 0.6570(4) 0.41560(10) 0.0501(8) Uani d . 1 . .
C C3 0.6329(4) 0.6782(5) 0.36973(12) 0.0615(9) Uani d . 1 . .
H H3A 0.5323 0.6158 0.3613 0.074 Uiso calc R 1 . .
H H3B 0.6313 0.7208 0.3951 0.074 Uiso calc R 1 . .
C C4 0.7119(5) 0.8003(5) 0.33947(13) 0.0679(11) Uani d . 1 . .
H H4A 0.8032 0.8758 0.3508 0.082 Uiso calc R 1 . .
H H4B 0.7351 0.7613 0.3163 0.082 Uiso calc R 1 . .

loop_
_atom_site_aniso_label
_atom_site_aniso_U_11
_atom_site_aniso_U_22
_atom_site_aniso_U_33
_atom_site_aniso_U_12
_atom_site_aniso_U_13
_atom_site_aniso_U_23
Cu1 0.0332(3) 0.0332(3) 0.0350(4) 0.01660(15) 0.000 0.000
Cl1 0.0537(6) 0.0537(6) 0.1003(14) 0.0269(3) 0.000 0.000
S1 0.0854(8) 0.0764(7) 0.0679(7) 0.0548(6) -0.0153(5) -0.0153(5)
S2 0.0585(6) 0.0671(6) 0.0537(6) 0.0292(5) -0.0048(4) -0.0096(4)
O1 0.101(3) 0.073(2) 0.152(4) 0.045(2) 0.015(3) -0.023(2)
O2 0.140(4) 0.140(4) 0.090(5) 0.070(2) 0.000 0.000
N1 0.0441(15) 0.0547(17) 0.0504(16) 0.0242(13) -0.0014(12) -0.0007(13)
N2 0.0424(14) 0.0526(16) 0.0430(14) 0.0237(12) 0.0009(11) 0.0021(12)
C1 0.063(2) 0.067(2) 0.053(2) 0.040(2) -0.0060(17) -0.0057(17)
C2 0.0449(17) 0.059(2) 0.0434(17) 0.0241(16) 0.0067(13) 0.0052(15)
C3 0.051(2) 0.068(2) 0.062(2) 0.0271(19) -0.0115(17) -0.0019(19)
C4 0.060(2) 0.073(3) 0.075(3) 0.036(2) -0.004(2) -0.001(2)

loop_
_atom_type_symbol
_atom_type_description
_atom_type_scat_dispersion_real
_atom_type_scat_dispersion_imag
_atom_type_scat_source
C C 0.0033 0.0016 'International Tables Vol C Tables 4.2.6.8 and 6.1.1.4'
H H 0.0000 0.0000 'International Tables Vol C Tables 4.2.6.8 and 6.1.1.4'
N N 0.0061 0.0033 'International Tables Vol C Tables 4.2.6.8 and 6.1.1.4'
O O 0.0106 0.0060 'International Tables Vol C Tables 4.2.6.8 and 6.1.1.4'
S S 0.1246 0.1234 'International Tables Vol C Tables 4.2.6.8 and 6.1.1.4'
Cu Cu 0.3201 1.2651 'International Tables Vol C Tables 4.2.6.8 and 6.1.1.4'
Cl Cl 0.1484 0.1585 'International Tables Vol C Tables 4.2.6.8 and 6.1.1.4'

loop_
_geom_angle_atom_site_label_1
_geom_angle_atom_site_label_2
_geom_angle_atom_site_label_3
_geom_angle_site_symmetry_1
_geom_angle_site_symmetry_3
_geom_angle
_geom_angle_publ_flag
N2 Cu1 N2 2_765 . 91.39(10) ?
N2 Cu1 N2 2_765 3_675 91.40(10) ?
N2 Cu1 N2 . 3_675 91.39(10) ?
N2 Cu1 N2 2_765 12_656 88.61(10) ?
N2 Cu1 N2 . 12_656 88.61(10) ?
N2 Cu1 N2 3_675 12_656 179.9980(10) ?
N2 Cu1 N2 2_765 10_776 88.61(10) ?
N2 Cu1 N2 . 10_776 179.999(2) ?
N2 Cu1 N2 3_675 10_776 88.61(10) ?
N2 Cu1 N2 12_656 10_776 91.39(10) ?
N2 Cu1 N2 2_765 11_566 179.9990(10) ?
N2 Cu1 N2 . 11_566 88.61(10) ?
N2 Cu1 N2 3_675 11_566 88.60(10) ?
N2 Cu1 N2 12_656 11_566 91.39(10) ?
N2 Cu1 N2 10_776 11_566 91.39(10) ?
O1 Cl1 O1 . 3_565 112.77(18) ?
O1 Cl1 O1 . 2_665 112.77(18) ?
O1 Cl1 O1 3_565 2_665 112.77(18) ?
O1 Cl1 O2 . . 105.9(2) ?
O1 Cl1 O2 3_565 . 105.9(2) ?
O1 Cl1 O2 2_665 . 105.9(2) ?
C1 S1 C2 . . 86.55(18) ?
C2 S2 C3 . . 101.18(18) ?
C2 N1 N2 . . 110.8(3) ?
C1 N2 N1 . . 113.1(3) ?
C1 N2 Cu1 . . 127.7(2) ?
N1 N2 Cu1 . . 119.2(2) ?
N2 C1 S1 . . 114.9(3) ?
N2 C1 H1 . . 122.6 ?
S1 C1 H1 . . 122.6 ?
N1 C2 S1 . . 114.7(3) ?
N1 C2 S2 . . 125.9(3) ?
S1 C2 S2 . . 119.4(2) ?
C4 C3 S2 . . 112.3(3) ?
C4 C3 H3A . . 109.1 ?
S2 C3 H3A . . 109.1 ?
C4 C3 H3B . . 109.1 ?
S2 C3 H3B . . 109.1 ?
H3A C3 H3B . . 107.9 ?
C4 C4 C3 16_665 . 111.9(4) ?
C4 C4 H4A 16_665 . 109.2 ?
C3 C4 H4A . . 109.2 ?
C4 C4 H4B 16_665 . 109.2 ?
C3 C4 H4B . . 109.2 ?
H4A C4 H4B . . 107.9 ?

loop_
_geom_bond_atom_site_label_1
_geom_bond_atom_site_label_2
_geom_bond_site_symmetry_2
_geom_bond_distance
_geom_bond_publ_flag
Cu1 N2 2_765 2.149(3) ?
Cu1 N2 . 2.149(3) ?
Cu1 N2 3_675 2.149(3) ?
Cu1 N2 12_656 2.149(3) ?
Cu1 N2 10_776 2.149(3) ?
Cu1 N2 11_566 2.149(3) ?
Cl1 O1 . 1.409(4) ?
Cl1 O1 3_565 1.409(4) ?
Cl1 O1 2_665 1.409(4) ?
Cl1 O2 . 1.463(8) ?
S1 C1 . 1.702(4) ?
S1 C2 . 1.731(4) ?
S2 C2 . 1.748(4) ?
S2 C3 . 1.807(4) ?
N1 C2 . 1.298(4) ?
N1 N2 . 1.386(4) ?
N2 C1 . 1.286(4) ?
C1 H1 . 0.9300 ?
C3 C4 . 1.523(6) ?
C3 H3A . 0.9700 ?
C3 H3B . 0.9700 ?
C4 C4 16_665 1.494(8) ?
C4 H4A . 0.9700 ?
C4 H4B . 0.9700 ?

loop_
_geom_torsion_atom_site_label_1
_geom_torsion_atom_site_label_2
_geom_torsion_atom_site_label_3
_geom_torsion_atom_site_label_4
_geom_torsion_site_symmetry_1
_geom_torsion_site_symmetry_2
_geom_torsion_site_symmetry_3
_geom_torsion_site_symmetry_4
_geom_torsion
_geom_torsion_publ_flag
C2 N1 N2 C1 . . . . 0.6(4) ?
C2 N1 N2 Cu1 . . . . -179.3(2) ?
N2 Cu1 N2 C1 2_765 . . . 84.4(4) ?
N2 Cu1 N2 C1 3_675 . . . 175.8(3) ?
N2 Cu1 N2 C1 12_656 . . . -4.2(3) ?
N2 Cu1 N2 C1 11_566 . . . -95.6(4) ?
N2 Cu1 N2 N1 2_765 . . . -95.76(17) ?
N2 Cu1 N2 N1 3_675 . . . -4.3(2) ?
N2 Cu1 N2 N1 12_656 . . . 175.7(2) ?
N2 Cu1 N2 N1 11_566 . . . 84.24(17) ?
N1 N2 C1 S1 . . . . -0.4(4) ?
Cu1 N2 C1 S1 . . . . 179.51(16) ?
C2 S1 C1 N2 . . . . 0.1(3) ?
N2 N1 C2 S1 . . . . -0.6(4) ?
N2 N1 C2 S2 . . . . 179.7(2) ?
C1 S1 C2 N1 . . . . 0.3(3) ?
C1 S1 C2 S2 . . . . -179.9(2) ?
C3 S2 C2 N1 . . . . -0.8(4) ?
C3 S2 C2 S1 . . . . 179.4(2) ?
C2 S2 C3 C4 . . . . 93.0(3) ?
S2 C3 C4 C4 . . . 16_665 165.9(4) ?
